data_4321039
loop_
_publ_author_name
'Montserrat Monfort'
'Immaculada Resino'
'Joan Ribas'
'Xavier Solans'
'Merce Font-Bardia'
'Pierre Rabu'
'Marc Drillon'

_publ_section_title
;
 Synthesis, Structure, and Magnetic Properties of Two New
 Ferromagnetic/Antiferromagnetic One-Dimensional Nickel(II) Complexes.
 Magnetostructural Correlations
;
_journal_name_full 'Inorganic Chemistry'
_journal_page_first 2572
_journal_page_last 2576
_journal_paper_doi 10.1021/ic991366j
_journal_volume 39
_journal_year 2000
_chemical_formula_sum 'C4 H12 N8 Ni'
_chemical_formula_weight 230.93
_chemical_name_systematic
; 
 ? 
;
_space_group_IT_number 14
_symmetry_cell_setting monoclinic
_symmetry_space_group_name_Hall '-P 2yn'
_symmetry_space_group_name_H-M 'P 1 21/n 1'
_atom_sites_solution_hydrogens geom
_atom_sites_solution_primary direct
_atom_sites_solution_secondary difmap
_audit_creation_method SHELXL
_cell_angle_alpha 90.00
_cell_angle_beta 111.324(10)
_cell_angle_gamma 90.00
_cell_formula_units_Z 4
_cell_length_a 10.569(2)
_cell_length_b 7.331(4)
_cell_length_c 12.9072(8)
_cell_measurement_temperature 293(2)
_cell_volume 931.6(5)
_computing_structure_refinement 'SHELXL-93 (Sheldrick, 1993)'
_computing_structure_solution 'SHELXS-86 (Sheldrick, 1990)'
_diffrn_ambient_temperature 293(2)
_diffrn_radiation_monochromator graphite
_diffrn_radiation_source 'fine-focus sealed tube'
_diffrn_radiation_type MoK\a
_diffrn_radiation_wavelength 0.71069
_diffrn_reflns_av_R_equivalents 0.0255
_diffrn_reflns_av_sigmaI/netI 0.0195
_diffrn_reflns_limit_h_max 13
_diffrn_reflns_limit_h_min -14
_diffrn_reflns_limit_k_max 10
_diffrn_reflns_limit_k_min 0
_diffrn_reflns_limit_l_max 18
_diffrn_reflns_limit_l_min 0
_diffrn_reflns_number 2815
_diffrn_reflns_theta_max 29.99
_diffrn_reflns_theta_min 2.14
_exptl_absorpt_coefficient_mu 2.053
_exptl_crystal_density_diffrn 1.646
_exptl_crystal_F_000 480
_refine_diff_density_max 0.692
_refine_diff_density_min -1.148
_refine_diff_density_rms 0.093
_refine_ls_extinction_coef 0.0131(28)
_refine_ls_extinction_expression Fc^*^=kFc[1+0.001xFc^2^\l^3^/sin(2\q)]^-1/4^
_refine_ls_extinction_method SHELXL
_refine_ls_goodness_of_fit_all 1.050
_refine_ls_goodness_of_fit_obs 1.079
_refine_ls_matrix_type full
_refine_ls_number_parameters 156
_refine_ls_number_reflns 2664
_refine_ls_number_restraints 0
_refine_ls_restrained_S_all 1.145
_refine_ls_restrained_S_obs 1.079
_refine_ls_R_factor_all 0.0435
_refine_ls_R_factor_obs 0.0335
_refine_ls_shift/esd_max -0.015
_refine_ls_shift/esd_mean 0.002
_refine_ls_structure_factor_coef Fsqd
_refine_ls_weighting_details 'w=1/[\s^2^(Fo^2^)+(0.0642P)^2^+0.0000P] where P=(Fo^2^+2Fc^2^)/3'
_refine_ls_weighting_scheme calc
_refine_ls_wR_factor_all 0.0971
_refine_ls_wR_factor_obs 0.0849
_reflns_number_observed 2324
_reflns_number_total 2714
_reflns_observed_criterion >2sigma(I)
_cod_data_source_file ic991366j_1.cif
_cod_data_source_block '[Ni(N,N-dimethylethylenediamine)(N3)2]'
_cod_depositor_comments
;
The following automatic conversions were performed:

'_refine_ls_weighting_scheme' value 'calc
w=1/[\s^2^(Fo^2^)+(0.0642P)^2^+0.0000P] where P=(Fo^2^+2Fc^2^)/3' was
changed to 'calc'. New tag '_refine_ls_weighting_details' was
created. The value of the new tag was set to
'w=1/[\s^2^(Fo^2^)+(0.0642P)^2^+0.0000P] where P=(Fo^2^+2Fc^2^)/3'.

Automatic conversion script
Id: cif_fix_values 3143 2015-03-26 13:38:13Z robertas 
;
_cod_database_code 4321039

loop_
_symmetry_equiv_pos_as_xyz
'x, y, z'
'x+1/2, -y+1/2, z+1/2'
'-x, -y, -z'
'-x-1/2, y-1/2, -z-1/2'

loop_
_atom_site_aniso_label
_atom_site_aniso_U_11
_atom_site_aniso_U_22
_atom_site_aniso_U_33
_atom_site_aniso_U_23
_atom_site_aniso_U_13
_atom_site_aniso_U_12
Ni 0.03284(14) 0.02480(13) 0.02562(13) -0.00104(6) 0.00497(9) 0.00499(6)
N1 0.0424(7) 0.0305(6) 0.0315(6) -0.0058(5) 0.0110(5) 0.0026(5)
N2 0.0441(7) 0.0370(7) 0.0336(7) -0.0055(6) 0.0124(6) 0.0015(6)
N3 0.0822(14) 0.0764(13) 0.0360(9) -0.0123(9) 0.0197(9) -0.0104(11)
N4 0.0506(8) 0.0312(6) 0.0336(7) -0.0016(5) -0.0021(6) 0.0107(6)
N5 0.0327(6) 0.0277(6) 0.0219(5) -0.0008(4) 0.0015(4) -0.0005(4)
N6 0.0524(9) 0.0316(7) 0.0400(8) -0.0072(6) 0.0010(6) 0.0075(6)
N7 0.0421(7) 0.0358(7) 0.0316(7) 0.0009(5) 0.0025(5) 0.0081(6)
N8 0.0429(7) 0.0430(7) 0.0397(7) 0.0000(6) 0.0142(6) -0.0027(6)
C1 0.0384(9) 0.0554(12) 0.0626(12) 0.0025(10) 0.0091(8) 0.0162(8)
C2 0.0364(9) 0.0601(11) 0.0601(12) -0.0048(10) 0.0123(8) -0.0003(9)
C3 0.0658(14) 0.081(2) 0.0504(13) -0.0161(11) 0.0323(12) -0.0151(12)
C4 0.0692(15) 0.0483(11) 0.071(2) 0.0115(11) 0.0289(12) -0.0071(10)

loop_
_atom_site_label
_atom_site_type_symbol
_atom_site_fract_x
_atom_site_fract_y
_atom_site_fract_z
_atom_site_U_iso_or_equiv
_atom_site_thermal_displace_type
_atom_site_occupancy
_atom_site_calc_flag
_atom_site_refinement_flags
_atom_site_disorder_group
Ni Ni 0.09529(2) 0.17353(2) 0.003939(15) 0.02934(10) Uani 1 d . .
N1 N -0.04238(15) 0.0784(2) 0.08058(11) 0.0355(3) Uani 1 d . .
N2 N -0.0035(2) 0.1014(2) 0.17937(12) 0.0387(3) Uani 1 d . .
N3 N 0.0325(3) 0.1274(4) 0.2736(2) 0.0654(5) Uani 1 d . .
N4 N -0.0610(2) 0.3022(2) -0.12512(13) 0.0433(3) Uani 1 d . .
N5 N 0.09615(13) 0.5479(2) 0.11462(10) 0.0298(3) Uani 1 d . .
N6 N 0.1376(2) 0.4018(2) 0.11142(13) 0.0457(4) Uani 1 d . .
N7 N 0.2559(2) 0.0427(2) 0.12237(13) 0.0395(3) Uani 1 d . .
N8 N 0.2499(2) 0.2672(2) -0.05747(13) 0.0421(3) Uani 1 d . .
C1 C 0.3710(2) 0.0394(3) 0.0855(2) 0.0547(5) Uani 1 d . .
C2 C 0.3797(2) 0.2230(3) 0.0340(2) 0.0537(5) Uani 1 d . .
C3 C 0.2403(3) 0.1702(4) -0.1601(2) 0.0625(7) Uani 1 d . .
C4 C 0.2481(3) 0.4672(3) -0.0788(3) 0.0618(6) Uani 1 d . .
HN7 H 0.2304(32) -0.0557(48) 0.1382(26) 0.072(3) Uiso 1 d . .
HN7A H 0.2758(31) 0.0996(46) 0.1883(23) 0.072(3) Uiso 1 d . .
H1 H 0.3525(32) -0.0633(39) 0.0267(26) 0.072(3) Uiso 1 d . .
H1A H 0.4554(31) 0.0008(40) 0.1548(24) 0.072(3) Uiso 1 d . .
H2 H 0.4602(33) 0.2359(45) 0.0155(25) 0.072(3) Uiso 1 d . .
H2A H 0.3888(34) 0.3239(37) 0.0948(28) 0.072(3) Uiso 1 d . .
H3 H 0.3085(31) 0.2201(42) -0.1886(24) 0.072(3) Uiso 1 d . .
H3A H 0.1489(35) 0.1941(37) -0.2181(29) 0.072(3) Uiso 1 d . .
H3B H 0.2490(34) 0.0452(45) -0.1472(26) 0.072(3) Uiso 1 d . .
H4 H 0.3269(37) 0.4954(42) -0.0970(27) 0.072(3) Uiso 1 d . .
H4A H 0.2498(31) 0.5327(45) -0.0149(26) 0.072(3) Uiso 1 d . .
H4B H 0.1629(35) 0.4937(43) -0.1262(27) 0.072(3) Uiso 1 d . .

loop_
_atom_type_symbol
_atom_type_description
_atom_type_scat_dispersion_real
_atom_type_scat_dispersion_imag
_atom_type_scat_source
C C 0.0033 0.0016 'International Tables Vol C Tables 4.2.6.8 and 6.1.1.4'
H H 0.0000 0.0000 'International Tables Vol C Tables 4.2.6.8 and 6.1.1.4'
N N 0.0061 0.0033 'International Tables Vol C Tables 4.2.6.8 and 6.1.1.4'
Ni Ni 0.3393 1.1124 'International Tables Vol C Tables 4.2.6.8 and 6.1.1.4'

loop_
_geom_angle_atom_site_label_1
_geom_angle_atom_site_label_2
_geom_angle_atom_site_label_3
_geom_angle
_geom_angle_site_symmetry_1
_geom_angle_site_symmetry_3
_geom_angle_publ_flag
N7 Ni N4 175.67(6) . . ?
N7 Ni N1 88.18(7) . 3 ?
N4 Ni N1 89.94(6) . 3 ?
N7 Ni N6 87.76(6) . . ?
N4 Ni N6 94.75(6) . . ?
N1 Ni N6 169.34(6) 3 . ?
N7 Ni N1 91.17(6) . . ?
N4 Ni N1 92.42(7) . . ?
N1 Ni N1 81.83(6) 3 . ?
N6 Ni N1 88.40(7) . . ?
N7 Ni N8 83.77(7) . . ?
N4 Ni N8 92.74(7) . . ?
N1 Ni N8 100.41(6) 3 . ?
N6 Ni N8 88.94(7) . . ?
N1 Ni N8 174.38(6) . . ?
N2 N1 Ni 126.51(12) . 3 ?
N2 N1 Ni 114.54(12) . . ?
Ni N1 Ni 98.17(6) 3 . ?
N3 N2 N1 178.4(2) . . ?
N5 N4 Ni 121.10(12) 3_565 . ?
N6 N5 N4 175.3(2) . 3_565 ?
N5 N6 Ni 139.37(12) . . ?
C1 N7 Ni 108.98(12) . . ?
C1 N7 HN7 117.0(21) . . ?
Ni N7 HN7 109.7(22) . . ?
C1 N7 HN7A 112.3(19) . . ?
Ni N7 HN7A 109.4(21) . . ?
HN7 N7 HN7A 99.1(29) . . ?
C3 N8 C2 110.6(2) . . ?
C3 N8 C4 108.5(2) . . ?
C2 N8 C4 107.9(2) . . ?
C3 N8 Ni 111.14(14) . . ?
C2 N8 Ni 103.93(13) . . ?
C4 N8 Ni 114.65(14) . . ?
N7 C1 C2 108.5(2) . . ?
N7 C1 H1 107.0(17) . . ?
C2 C1 H1 110.5(16) . . ?
N7 C1 H1A 106.2(15) . . ?
C2 C1 H1A 116.5(16) . . ?
H1 C1 H1A 107.7(23) . . ?
N8 C2 C1 110.9(2) . . ?
N8 C2 H2 115.0(19) . . ?
C1 C2 H2 113.1(20) . . ?
N8 C2 H2A 104.3(18) . . ?
C1 C2 H2A 107.5(16) . . ?
H2 C2 H2A 105.3(25) . . ?
N8 C3 H3 109.5(17) . . ?
N8 C3 H3A 108.7(18) . . ?
H3 C3 H3A 107.1(25) . . ?
N8 C3 H3B 110.1(20) . . ?
H3 C3 H3B 113.2(25) . . ?
H3A C3 H3B 108.2(26) . . ?
N8 C4 H4 107.5(19) . . ?
N8 C4 H4A 110.1(19) . . ?
H4 C4 H4A 110.9(26) . . ?
N8 C4 H4B 106.2(21) . . ?
H4 C4 H4B 121.4(28) . . ?
H4A C4 H4B 100.3(26) . . ?

loop_
_geom_bond_atom_site_label_1
_geom_bond_atom_site_label_2
_geom_bond_distance
_geom_bond_site_symmetry_2
_geom_bond_publ_flag
Ni N7 2.0618(15) . ?
Ni N4 2.0958(15) . ?
Ni N1 2.114(2) 3 ?
Ni N6 2.115(2) . ?
Ni N1 2.1516(15) . ?
Ni N8 2.171(2) . ?
N1 N2 1.201(2) . ?
N1 Ni 2.114(2) 3 ?
N2 N3 1.151(2) . ?
N4 N5 1.183(2) 3_565 ?
N5 N6 1.164(2) . ?
N5 N4 1.183(2) 3_565 ?
N7 C1 1.459(3) . ?
N7 HN7 0.82(3) . ?
N7 HN7A 0.90(3) . ?
N8 C3 1.474(3) . ?
N8 C2 1.484(3) . ?
N8 C4 1.491(3) . ?
C1 C2 1.518(3) . ?
C1 H1 1.04(3) . ?
C1 H1A 1.05(3) . ?
C2 H2 0.97(3) . ?
C2 H2A 1.06(3) . ?
C3 H3 0.99(3) . ?
C3 H3A 1.00(3) . ?
C3 H3B 0.93(3) . ?
C4 H4 0.97(3) . ?
C4 H4A 0.95(3) . ?
C4 H4B 0.91(3) . ?
